data_7023040
loop_
_publ_author_name
'Ovsyannikov, A.'
'Ferlay, S.'
'Solovieva, S. E.'
'Antipin, I. S.'
'Konovalov, A. I.'
'Kyritsakas, N.'
'Hosseini, M. W.'

_publ_section_title
;
 Molecular tectonics: p-H-thiacalix[4]arene pyridyl appended positional
 isomers as tectons for the formation of 1D and 2D mercury coordination
 networks.
;
_journal_issue 27
_journal_name_full 'Dalton transactions (Cambridge, England : 2003)'
_journal_page_first 9946
_journal_page_last 9953
_journal_paper_doi 10.1039/c3dt50577d
_journal_volume 42
_journal_year 2013
_chemical_formula_moiety '(C48 H36 Cl6 Hg3 N4 O4 S4), 0.27(C2 H2 Cl6), C H Cl3'
_chemical_formula_sum 'C49.54 H37.54 Cl10.61 Hg3 N4 O4 S4'
_chemical_formula_weight 1859.15
_chemical_name_systematic
;

?

;
_space_group_IT_number 2
_symmetry_cell_setting triclinic
_symmetry_space_group_name_Hall '-P 1'
_symmetry_space_group_name_H-M 'P -1'
_atom_sites_solution_hydrogens geom
_atom_sites_solution_primary direct
_atom_sites_solution_secondary difmap
_audit_creation_method SHELXL-97
_cell_angle_alpha 70.1100(10)
_cell_angle_beta 83.5310(10)
_cell_angle_gamma 72.9180(10)
_cell_formula_units_Z 2
_cell_length_a 13.4949(3)
_cell_length_b 13.5043(4)
_cell_length_c 18.1231(5)
_cell_measurement_reflns_used 9876
_cell_measurement_temperature 173(2)
_cell_measurement_theta_max 27.83
_cell_measurement_theta_min 2.39
_cell_volume 2968.42(14)
_computing_cell_refinement 'Bruker SMART'
_computing_data_collection 'Bruker SMART'
_computing_data_reduction 'Bruker SAINT'
_computing_molecular_graphics 'Bruker SHELXTL'
_computing_publication_material 'Bruker SHELXTL'
_computing_structure_refinement 'SHELXL-97 (Sheldrick, 1997)'
_computing_structure_solution 'SHELXS-97 (Sheldrick, 1990)'
_diffrn_ambient_temperature 173(2)
_diffrn_measured_fraction_theta_full 0.988
_diffrn_measured_fraction_theta_max 0.988
_diffrn_measurement_device_type 'CCD area detector'
_diffrn_measurement_method 'phi and omega scans'
_diffrn_radiation_monochromator graphite
_diffrn_radiation_source 'fine-focus sealed tube'
_diffrn_radiation_type MoK\a
_diffrn_radiation_wavelength 0.71073
_diffrn_reflns_av_R_equivalents 0.0377
_diffrn_reflns_av_sigmaI/netI 0.0515
_diffrn_reflns_limit_h_max 14
_diffrn_reflns_limit_h_min -18
_diffrn_reflns_limit_k_max 19
_diffrn_reflns_limit_k_min -19
_diffrn_reflns_limit_l_max 25
_diffrn_reflns_limit_l_min -25
_diffrn_reflns_number 55007
_diffrn_reflns_theta_full 29.17
_diffrn_reflns_theta_max 29.17
_diffrn_reflns_theta_min 1.67
_exptl_absorpt_coefficient_mu 8.404
_exptl_absorpt_correction_T_max 0.6327
_exptl_absorpt_correction_T_min 0.5909
_exptl_absorpt_correction_type multi-scan
_exptl_absorpt_process_details sadabs
_exptl_crystal_colour colorless
_exptl_crystal_density_diffrn 2.080
_exptl_crystal_density_meas ?
_exptl_crystal_density_method 'not measured'
_exptl_crystal_description prism
_exptl_crystal_F_000 1758.1
_exptl_crystal_size_max 0.07
_exptl_crystal_size_mid 0.06
_exptl_crystal_size_min 0.06
_refine_diff_density_max 1.774
_refine_diff_density_min -1.435
_refine_diff_density_rms 0.158
_refine_ls_extinction_method none
_refine_ls_goodness_of_fit_ref 1.021
_refine_ls_hydrogen_treatment constr
_refine_ls_matrix_type full
_refine_ls_number_parameters 731
_refine_ls_number_reflns 15847
_refine_ls_number_restraints 15
_refine_ls_restrained_S_all 1.034
_refine_ls_R_factor_all 0.0681
_refine_ls_R_factor_gt 0.0384
_refine_ls_shift/su_max 0.001
_refine_ls_shift/su_mean 0.000
_refine_ls_structure_factor_coef Fsqd
_refine_ls_weighting_details 'calc w=1/[\s^2^(Fo^2^)+(0.0446P)^2^+4.1832P] where P=(Fo^2^+2Fc^2^)/3'
_refine_ls_weighting_scheme calc
_refine_ls_wR_factor_gt 0.0864
_refine_ls_wR_factor_ref 0.0968
_reflns_number_gt 11233
_reflns_number_total 15847
_reflns_threshold_expression >2sigma(I)
_cod_data_source_file c3dt50577d.txt
_cod_data_source_block e2318a
_cod_depositor_comments
;
The following automatic conversions were performed:

'_symmetry_cell_setting' value 'Triclinic' changed to 'triclinic'
according to /home/saulius/struct/CIF-dictionaries/cif_core.dic
dictionary named 'cif_core.dic' version 2.4.2 from 2011-04-26.

Automatic conversion script
Id: cif_fix_values 1891 2012-01-12 08:04:46Z andrius 

The following automatic conversions were performed:

'_exptl_crystal_density_meas' value 'none' was changed to '?' - the
value is perceived as not measured.

Automatic conversion script
Id: cif_fix_values 3008 2015-01-20 13:52:24Z robertas 
;
_cod_original_sg_symbol_H-M P-1
_cod_database_code 7023040

loop_
_symmetry_equiv_pos_as_xyz
'x, y, z'
'-x, -y, -z'

loop_
_atom_site_label
_atom_site_type_symbol
_atom_site_fract_x
_atom_site_fract_y
_atom_site_fract_z
_atom_site_U_iso_or_equiv
_atom_site_adp_type
_atom_site_occupancy
_atom_site_symmetry_multiplicity
_atom_site_calc_flag
_atom_site_refinement_flags
_atom_site_disorder_assembly
_atom_site_disorder_group
Hg1 Hg 0.763516(18) 0.074746(18) 0.758845(14) 0.03622(7) Uani 1 1 d . . .
Cl1 Cl 0.77672(17) 0.05743(19) 0.89353(10) 0.0703(6) Uani 1 1 d . . .
Cl2 Cl 0.78471(14) -0.06193(14) 0.70054(11) 0.0547(4) Uani 1 1 d . . .
Hg2 Hg 0.952405(18) 0.215354(18) 0.826382(13) 0.03734(7) Uani 1 1 d . . .
Cl3 Cl 0.87883(10) 0.21141(10) 0.69428(8) 0.0307(3) Uani 1 1 d . . .
Cl4 Cl 0.82757(15) 0.34555(13) 0.86860(10) 0.0599(5) Uani 1 1 d . . .
Hg3 Hg 0.009669(16) 1.382769(16) 0.603247(12) 0.02895(6) Uani 1 1 d . . .
Cl5 Cl 0.10987(11) 1.28588(12) 0.75023(8) 0.0352(3) Uani 1 1 d . . .
Cl6 Cl 0.11647(10) 1.52082(11) 0.53013(8) 0.0306(3) Uani 1 1 d . . .
S1 S 0.27548(12) 0.70162(12) 0.51164(8) 0.0360(3) Uani 1 1 d . . .
C1 C 0.2036(4) 0.7059(4) 0.5988(3) 0.0326(13) Uani 1 1 d . . .
C2 C 0.2356(4) 0.6265(4) 0.6716(3) 0.0284(12) Uani 1 1 d . . .
C3 C 0.1736(4) 0.6276(5) 0.7388(3) 0.0347(13) Uani 1 1 d . . .
C4 C 0.0799(5) 0.7057(6) 0.7329(4) 0.0452(16) Uani 1 1 d . . .
H4 H 0.0380 0.7071 0.7785 0.054 Uiso 1 1 calc R . .
C5 C 0.0464(5) 0.7819(6) 0.6615(5) 0.0524(19) Uani 1 1 d . . .
H5 H -0.0194 0.8341 0.6578 0.063 Uiso 1 1 calc R . .
C6 C 0.1083(5) 0.7827(5) 0.5947(4) 0.0448(16) Uani 1 1 d . . .
H6 H 0.0851 0.8365 0.5458 0.054 Uiso 1 1 calc R . .
O1 O 0.3285(3) 0.5490(3) 0.6764(2) 0.0276(8) Uani 1 1 d . . .
C7 C 0.3186(4) 0.4493(4) 0.6704(4) 0.0338(13) Uani 1 1 d . . .
H7A H 0.2948 0.4622 0.6174 0.041 Uiso 1 1 calc R . .
H7B H 0.2669 0.4223 0.7094 0.041 Uiso 1 1 calc R . .
C8 C 0.4222(4) 0.3663(4) 0.6854(3) 0.0275(11) Uani 1 1 d . . .
C9 C 0.5120(4) 0.3938(5) 0.6896(3) 0.0355(13) Uani 1 1 d . . .
H9 H 0.5099 0.4676 0.6819 0.043 Uiso 1 1 calc R . .
C10 C 0.6033(5) 0.3138(5) 0.7048(4) 0.0377(14) Uani 1 1 d . . .
H10 H 0.6641 0.3335 0.7084 0.045 Uiso 1 1 calc R . .
N1 N 0.6117(4) 0.2089(4) 0.7149(3) 0.0334(11) Uani 1 1 d . . .
C11 C 0.5242(5) 0.1829(5) 0.7100(4) 0.0425(15) Uani 1 1 d . . .
H11 H 0.5287 0.1087 0.7170 0.051 Uiso 1 1 calc R . .
C12 C 0.4302(4) 0.2571(5) 0.6953(4) 0.0374(14) Uani 1 1 d . . .
H12 H 0.3706 0.2352 0.6919 0.045 Uiso 1 1 calc R . .
S2 S 0.20398(14) 0.52277(15) 0.83144(10) 0.0493(4) Uani 1 1 d . . .
C13 C 0.3334(5) 0.5122(5) 0.8506(3) 0.0353(13) Uani 1 1 d . . .
C14 C 0.3598(4) 0.5971(4) 0.8638(3) 0.0290(12) Uani 1 1 d . . .
C15 C 0.4610(4) 0.5836(4) 0.8843(3) 0.0310(12) Uani 1 1 d . . .
C16 C 0.5339(5) 0.4847(5) 0.8934(3) 0.0453(16) Uani 1 1 d . . .
H16 H 0.6030 0.4753 0.9067 0.054 Uiso 1 1 calc R . .
C17 C 0.5070(6) 0.3990(5) 0.8833(3) 0.0503(18) Uani 1 1 d . . .
H17 H 0.5573 0.3303 0.8912 0.060 Uiso 1 1 calc R . .
C18 C 0.4090(6) 0.4118(5) 0.8620(3) 0.0441(16) Uani 1 1 d . . .
H18 H 0.3918 0.3522 0.8550 0.053 Uiso 1 1 calc R . .
O2 O 0.2858(3) 0.6965(3) 0.85151(19) 0.0277(8) Uani 1 1 d . . .
C19 C 0.2335(4) 0.7111(4) 0.9228(3) 0.0336(13) Uani 1 1 d . . .
H19A H 0.2846 0.6969 0.9628 0.040 Uiso 1 1 calc R . .
H19B H 0.1897 0.6601 0.9443 0.040 Uiso 1 1 calc R . .
C20 C 0.1680(4) 0.8273(4) 0.9012(3) 0.0295(12) Uani 1 1 d . . .
C21 C 0.1563(4) 0.8875(4) 0.9513(3) 0.0309(12) Uani 1 1 d . . .
H21 H 0.1891 0.8550 1.0009 0.037 Uiso 1 1 calc R . .
C22 C 0.0968(4) 0.9948(5) 0.9293(3) 0.0317(12) Uani 1 1 d . . .
H22 H 0.0915 1.0360 0.9636 0.038 Uiso 1 1 calc R . .
N2 N 0.0464(3) 1.0427(3) 0.8615(3) 0.0284(10) Uani 1 1 d . . .
C23 C 0.0566(5) 0.9848(5) 0.8127(3) 0.0359(13) Uani 1 1 d . . .
H23 H 0.0213 1.0186 0.7642 0.043 Uiso 1 1 calc R . .
C24 C 0.1167(5) 0.8776(5) 0.8305(3) 0.0370(13) Uani 1 1 d . . .
H24 H 0.1227 0.8388 0.7945 0.044 Uiso 1 1 calc R . .
S3 S 0.49498(12) 0.68586(13) 0.90881(8) 0.0382(3) Uani 1 1 d . . .
C25 C 0.4556(4) 0.8050(4) 0.8260(3) 0.0287(12) Uani 1 1 d . . .
C26 C 0.4951(4) 0.8078(4) 0.7505(3) 0.0227(10) Uani 1 1 d . . .
C27 C 0.4618(4) 0.9036(4) 0.6876(3) 0.0271(11) Uani 1 1 d . . .
C28 C 0.3925(4) 0.9961(5) 0.7006(4) 0.0368(13) Uani 1 1 d . . .
H28 H 0.3693 1.0608 0.6574 0.044 Uiso 1 1 calc R . .
C29 C 0.3577(5) 0.9943(5) 0.7753(4) 0.0429(15) Uani 1 1 d . . .
H29 H 0.3124 1.0580 0.7841 0.051 Uiso 1 1 calc R . .
C30 C 0.3898(4) 0.8981(5) 0.8377(3) 0.0371(14) Uani 1 1 d . . .
H30 H 0.3658 0.8966 0.8893 0.045 Uiso 1 1 calc R . .
O3 O 0.5659(3) 0.7182(3) 0.73741(19) 0.0240(7) Uani 1 1 d . . .
C31 C 0.6694(4) 0.7056(5) 0.7591(4) 0.0356(13) Uani 1 1 d . . .
H31A H 0.6746 0.6788 0.8170 0.043 Uiso 1 1 calc R . .
H31B H 0.6850 0.7775 0.7392 0.043 Uiso 1 1 calc R . .
C32 C 0.7464(4) 0.6263(4) 0.7257(3) 0.0252(11) Uani 1 1 d . . .
C33 C 0.7173(4) 0.5657(4) 0.6890(3) 0.0262(11) Uani 1 1 d . . .
H33 H 0.6460 0.5710 0.6859 0.031 Uiso 1 1 calc R . .
C34 C 0.7921(4) 0.4968(4) 0.6566(3) 0.0261(11) Uani 1 1 d . . .
H34 H 0.7711 0.4566 0.6302 0.031 Uiso 1 1 calc R . .
N3 N 0.8928(3) 0.4853(3) 0.6616(2) 0.0258(9) Uani 1 1 d . . .
C35 C 0.9217(4) 0.5424(4) 0.6992(3) 0.0271(11) Uani 1 1 d . . .
H35 H 0.9936 0.5328 0.7039 0.032 Uiso 1 1 calc R . .
C36 C 0.8519(4) 0.6138(4) 0.7308(3) 0.0297(12) Uani 1 1 d . . .
H36 H 0.8749 0.6542 0.7560 0.036 Uiso 1 1 calc R . .
S4 S 0.51542(12) 0.92088(12) 0.59184(8) 0.0333(3) Uani 1 1 d . . .
C37 C 0.5008(4) 0.8131(4) 0.5628(3) 0.0244(11) Uani 1 1 d . . .
C38 C 0.4034(4) 0.8016(4) 0.5551(3) 0.0208(10) Uani 1 1 d . . .
C39 C 0.3960(4) 0.7191(4) 0.5277(3) 0.0269(11) Uani 1 1 d . . .
C40 C 0.4860(5) 0.6515(4) 0.5066(3) 0.0355(13) Uani 1 1 d . . .
H40 H 0.4816 0.5942 0.4890 0.043 Uiso 1 1 calc R . .
C41 C 0.5821(5) 0.6670(5) 0.5110(3) 0.0384(14) Uani 1 1 d . . .
H41 H 0.6430 0.6228 0.4943 0.046 Uiso 1 1 calc R . .
C42 C 0.5884(4) 0.7462(5) 0.5396(3) 0.0323(12) Uani 1 1 d . . .
H42 H 0.6544 0.7556 0.5436 0.039 Uiso 1 1 calc R . .
O4 O 0.3166(3) 0.8739(3) 0.57278(19) 0.0249(8) Uani 1 1 d . . .
C43 C 0.2672(4) 0.9597(4) 0.5041(3) 0.0265(11) Uani 1 1 d . . .
H43A H 0.2226 0.9328 0.4800 0.032 Uiso 1 1 calc R . .
H43B H 0.3204 0.9824 0.4649 0.032 Uiso 1 1 calc R . .
C44 C 0.2031(4) 1.0550(4) 0.5282(3) 0.0224(10) Uani 1 1 d . . .
C45 C 0.1820(4) 1.0485(4) 0.6055(3) 0.0324(13) Uani 1 1 d . . .
H45 H 0.2048 0.9805 0.6459 0.039 Uiso 1 1 calc R . .
C46 C 0.1280(4) 1.1403(4) 0.6241(3) 0.0339(13) Uani 1 1 d . . .
H46 H 0.1153 1.1348 0.6778 0.041 Uiso 1 1 calc R . .
N4 N 0.0922(3) 1.2383(3) 0.5686(2) 0.0249(9) Uani 1 1 d . . .
C47 C 0.1101(4) 1.2444(4) 0.4937(3) 0.0296(12) Uani 1 1 d . . .
H47 H 0.0838 1.3128 0.4545 0.035 Uiso 1 1 calc R . .
C48 C 0.1650(4) 1.1566(4) 0.4705(3) 0.0292(12) Uani 1 1 d . . .
H48 H 0.1770 1.1644 0.4164 0.035 Uiso 1 1 calc R . .
C49 C 0.3709(11) 0.1100(14) -0.0311(9) 0.110(7) Uani 0.538(3) 1 d PD A 1
H49 H 0.3652 0.0340 -0.0031 0.132 Uiso 0.538(3) 1 calc PR A 1
Cl7 Cl 0.2688(4) 0.1822(4) -0.0962(2) 0.0820(14) Uani 0.538(3) 1 d PD A 1
Cl9 Cl 0.4827(4) 0.1051(4) -0.0819(3) 0.1063(19) Uani 0.538(3) 1 d PD A 1
Cl8 Cl 0.3681(6) 0.1771(7) 0.0378(3) 0.153(3) Uani 0.538(3) 1 d PD A 1
C51 C 0.1040(14) 0.3602(13) 0.0149(9) 0.120(8) Uani 0.538(3) 1 d PD A 1
H51 H 0.1702 0.3369 -0.0134 0.145 Uiso 0.538(3) 1 calc PR A 1
Cl14 Cl 0.1067(6) 0.4609(5) 0.0532(3) 0.120(2) Uani 0.538(3) 1 d PD . 1
Cl13 Cl 0.0006(7) 0.3975(12) -0.0417(5) 0.120(2) Uani 0.538(3) 1 d PD . 1
Cl15 Cl 0.0859(15) 0.2606(12) 0.0918(8) 0.120(2) Uani 0.538(3) 1 d PD A 1
C50 C 0.1887(13) 0.2189(15) 0.0319(8) 0.107(9) Uani 0.462(3) 1 d PD A 2
H50 H 0.2293 0.1407 0.0548 0.128 Uiso 0.462(3) 1 calc PR A 2
Cl10 Cl 0.1616(6) 0.2475(5) -0.0611(3) 0.111(3) Uani 0.462(3) 1 d PD A 2
Cl11 Cl 0.2534(6) 0.3039(8) 0.0396(3) 0.111(3) Uani 0.462(3) 1 d PD A 2
Cl12 Cl 0.0788(7) 0.2433(7) 0.0763(6) 0.111(3) Uani 0.462(3) 1 d PD A 2

loop_
_atom_site_aniso_label
_atom_site_aniso_U_11
_atom_site_aniso_U_22
_atom_site_aniso_U_33
_atom_site_aniso_U_23
_atom_site_aniso_U_13
_atom_site_aniso_U_12
Hg1 0.03300(14) 0.03179(12) 0.04753(14) -0.01917(10) -0.00638(10) -0.00460(10)
Cl1 0.0959(16) 0.0935(15) 0.0386(9) -0.0186(9) -0.0059(9) -0.0527(13)
Cl2 0.0674(12) 0.0489(10) 0.0611(10) -0.0363(8) 0.0088(9) -0.0173(9)
Hg2 0.03766(15) 0.03072(12) 0.04113(13) -0.01707(10) -0.00113(10) 0.00097(10)
Cl3 0.0262(7) 0.0267(6) 0.0366(7) -0.0064(5) -0.0036(5) -0.0068(6)
Cl4 0.0760(13) 0.0311(8) 0.0469(9) -0.0075(7) 0.0225(8) 0.0085(8)
Hg3 0.02528(12) 0.02293(10) 0.03648(11) -0.01282(8) -0.00060(8) 0.00047(9)
Cl5 0.0325(8) 0.0372(7) 0.0351(7) -0.0085(6) -0.0071(6) -0.0097(6)
Cl6 0.0255(7) 0.0329(7) 0.0349(7) -0.0079(5) -0.0073(5) -0.0114(6)
S1 0.0453(9) 0.0332(7) 0.0350(7) -0.0111(6) -0.0123(6) -0.0146(7)
C1 0.028(3) 0.028(3) 0.048(3) -0.016(2) -0.007(2) -0.010(3)
C2 0.023(3) 0.029(3) 0.042(3) -0.018(2) -0.001(2) -0.012(2)
C3 0.032(3) 0.039(3) 0.045(3) -0.020(3) 0.002(3) -0.019(3)
C4 0.024(4) 0.059(4) 0.072(5) -0.041(4) 0.004(3) -0.016(3)
C5 0.020(3) 0.048(4) 0.106(6) -0.047(4) -0.004(4) -0.006(3)
C6 0.028(4) 0.030(3) 0.076(5) -0.013(3) -0.019(3) -0.006(3)
O1 0.022(2) 0.0249(19) 0.036(2) -0.0106(15) -0.0039(15) -0.0048(16)
C7 0.026(3) 0.032(3) 0.049(3) -0.020(3) -0.009(2) -0.005(3)
C8 0.023(3) 0.033(3) 0.027(3) -0.010(2) -0.004(2) -0.007(2)
C9 0.031(3) 0.026(3) 0.050(3) -0.010(2) -0.004(3) -0.009(3)
C10 0.027(3) 0.034(3) 0.055(4) -0.018(3) 0.001(3) -0.010(3)
N1 0.028(3) 0.032(3) 0.042(3) -0.012(2) -0.006(2) -0.009(2)
C11 0.041(4) 0.026(3) 0.064(4) -0.017(3) -0.009(3) -0.007(3)
C12 0.026(3) 0.035(3) 0.055(4) -0.014(3) -0.010(3) -0.011(3)
S2 0.0597(11) 0.0573(11) 0.0447(9) -0.0172(8) 0.0130(8) -0.0405(9)
C13 0.051(4) 0.030(3) 0.023(3) -0.003(2) 0.003(2) -0.016(3)
C14 0.040(4) 0.025(3) 0.018(2) -0.005(2) 0.005(2) -0.007(2)
C15 0.034(3) 0.032(3) 0.019(2) -0.002(2) 0.001(2) -0.003(3)
C16 0.039(4) 0.047(4) 0.030(3) -0.005(3) -0.004(3) 0.011(3)
C17 0.059(5) 0.040(4) 0.029(3) -0.008(3) -0.003(3) 0.017(3)
C18 0.076(5) 0.023(3) 0.031(3) -0.009(2) 0.006(3) -0.011(3)
O2 0.032(2) 0.0227(18) 0.0253(18) -0.0071(14) 0.0026(15) -0.0042(16)
C19 0.035(3) 0.024(3) 0.030(3) -0.006(2) 0.005(2) 0.003(2)
C20 0.032(3) 0.024(3) 0.027(3) -0.004(2) 0.002(2) -0.006(2)
C21 0.031(3) 0.029(3) 0.025(3) -0.006(2) 0.000(2) -0.001(2)
C22 0.035(3) 0.034(3) 0.027(3) -0.014(2) 0.002(2) -0.009(3)
N2 0.027(3) 0.022(2) 0.033(2) -0.0083(18) -0.0007(19) -0.0028(19)
C23 0.040(4) 0.028(3) 0.034(3) -0.006(2) -0.012(2) -0.001(3)
C24 0.046(4) 0.028(3) 0.037(3) -0.014(2) -0.005(3) -0.004(3)
S3 0.0411(9) 0.0519(9) 0.0228(6) -0.0086(6) -0.0020(6) -0.0180(7)
C25 0.030(3) 0.035(3) 0.027(3) -0.013(2) 0.002(2) -0.014(3)
C26 0.017(3) 0.024(2) 0.030(3) -0.012(2) 0.002(2) -0.006(2)
C27 0.030(3) 0.032(3) 0.026(3) -0.013(2) 0.003(2) -0.017(2)
C28 0.038(4) 0.025(3) 0.052(4) -0.014(3) 0.000(3) -0.012(3)
C29 0.039(4) 0.035(3) 0.065(4) -0.028(3) 0.015(3) -0.016(3)
C30 0.032(3) 0.047(4) 0.042(3) -0.026(3) 0.015(3) -0.018(3)
O3 0.023(2) 0.0239(18) 0.0278(18) -0.0131(14) 0.0018(14) -0.0050(15)
C31 0.024(3) 0.045(3) 0.049(3) -0.032(3) -0.001(2) -0.007(3)
C32 0.025(3) 0.024(3) 0.026(2) -0.007(2) -0.003(2) -0.007(2)
C33 0.020(3) 0.025(3) 0.033(3) -0.009(2) 0.000(2) -0.006(2)
C34 0.025(3) 0.018(2) 0.034(3) -0.007(2) -0.004(2) -0.002(2)
N3 0.025(3) 0.020(2) 0.030(2) -0.0076(17) -0.0037(18) -0.0013(18)
C35 0.017(3) 0.028(3) 0.035(3) -0.009(2) -0.006(2) -0.003(2)
C36 0.028(3) 0.028(3) 0.036(3) -0.013(2) -0.004(2) -0.008(2)
S4 0.0466(9) 0.0343(7) 0.0256(6) -0.0076(5) 0.0031(6) -0.0244(7)
C37 0.030(3) 0.021(2) 0.022(2) -0.0061(19) 0.000(2) -0.007(2)
C38 0.025(3) 0.013(2) 0.018(2) -0.0007(17) -0.0044(19) -0.001(2)
C39 0.035(3) 0.023(3) 0.023(2) -0.007(2) -0.005(2) -0.007(2)
C40 0.050(4) 0.024(3) 0.029(3) -0.013(2) -0.006(3) 0.002(3)
C41 0.032(4) 0.042(3) 0.031(3) -0.015(3) 0.002(2) 0.007(3)
C42 0.023(3) 0.040(3) 0.026(3) -0.007(2) -0.001(2) -0.002(3)
O4 0.027(2) 0.0190(17) 0.0244(17) -0.0062(14) -0.0020(14) -0.0002(15)
C43 0.029(3) 0.022(3) 0.024(2) -0.004(2) -0.002(2) -0.003(2)
C44 0.018(3) 0.019(2) 0.029(3) -0.0058(19) -0.0001(19) -0.004(2)
C45 0.031(3) 0.019(3) 0.035(3) -0.002(2) 0.004(2) 0.003(2)
C46 0.031(3) 0.030(3) 0.028(3) -0.005(2) 0.003(2) 0.004(2)
N4 0.021(2) 0.017(2) 0.032(2) -0.0070(17) -0.0021(17) 0.0012(18)
C47 0.030(3) 0.023(3) 0.026(3) -0.002(2) -0.003(2) 0.001(2)
C48 0.034(3) 0.020(3) 0.028(3) -0.008(2) -0.004(2) 0.002(2)
C49 0.151(19) 0.101(15) 0.117(16) -0.051(13) 0.027(14) -0.083(15)
Cl7 0.102(3) 0.100(3) 0.073(3) -0.043(2) 0.006(2) -0.057(3)
Cl9 0.096(4) 0.082(3) 0.112(4) -0.013(3) 0.029(3) -0.015(3)
Cl8 0.185(7) 0.270(9) 0.101(4) -0.106(5) 0.026(4) -0.164(7)
C51 0.14(2) 0.112(17) 0.141(19) -0.041(15) 0.040(16) -0.103(16)
Cl14 0.199(7) 0.110(4) 0.071(3) -0.032(3) 0.008(3) -0.071(4)
Cl13 0.199(7) 0.110(4) 0.071(3) -0.032(3) 0.008(3) -0.071(4)
Cl15 0.199(7) 0.110(4) 0.071(3) -0.032(3) 0.008(3) -0.071(4)
C50 0.126(19) 0.105(18) 0.095(16) 0.018(13) -0.020(13) -0.093(16)
Cl10 0.190(7) 0.103(4) 0.063(3) 0.001(3) -0.039(4) -0.093(5)
Cl11 0.190(7) 0.103(4) 0.063(3) 0.001(3) -0.039(4) -0.093(5)
Cl12 0.190(7) 0.103(4) 0.063(3) 0.001(3) -0.039(4) -0.093(5)

loop_
_atom_type_symbol
_atom_type_description
_atom_type_scat_dispersion_real
_atom_type_scat_dispersion_imag
_atom_type_scat_source
C C 0.0033 0.0016 'International Tables Vol C Tables 4.2.6.8 and 6.1.1.4'
Cl Cl 0.1484 0.1585 'International Tables Vol C Tables 4.2.6.8 and 6.1.1.4'
Hg Hg -2.3894 9.2266 'International Tables Vol C Tables 4.2.6.8 and 6.1.1.4'
N N 0.0061 0.0033 'International Tables Vol C Tables 4.2.6.8 and 6.1.1.4'
O O 0.0106 0.0060 'International Tables Vol C Tables 4.2.6.8 and 6.1.1.4'
H H 0.0000 0.0000 'International Tables Vol C Tables 4.2.6.8 and 6.1.1.4'
S S 0.1246 0.1234 'International Tables Vol C Tables 4.2.6.8 and 6.1.1.4'

loop_
_geom_angle_atom_site_label_1
_geom_angle_atom_site_label_2
_geom_angle_atom_site_label_3
_geom_angle
_geom_angle_site_symmetry_1
_geom_angle_site_symmetry_3
N1 Hg1 Cl2 108.89(13) . .
N1 Hg1 Cl1 105.84(13) . .
Cl2 Hg1 Cl1 129.71(7) . .
N1 Hg1 Cl3 92.69(12) . .
Cl2 Hg1 Cl3 114.29(5) . .
Cl1 Hg1 Cl3 99.00(6) . .
N2 Hg2 Cl4 144.44(12) 1_645 .
N2 Hg2 Cl5 92.43(11) 1_645 1_645
Cl4 Hg2 Cl5 113.73(6) . 1_645
N2 Hg2 Cl3 95.03(12) 1_645 .
Cl4 Hg2 Cl3 106.73(6) . .
Cl5 Hg2 Cl3 92.70(4) 1_645 .
Hg1 Cl3 Hg2 99.41(4) . .
N4 Hg3 N3 158.67(15) . 1_465
N4 Hg3 Cl6 102.13(11) . .
N3 Hg3 Cl6 99.20(11) 1_465 .
N4 Hg3 Cl6 93.43(11) . 2_586
N3 Hg3 Cl6 88.23(11) 1_465 2_586
Cl6 Hg3 Cl6 85.79(4) . 2_586
N4 Hg3 Cl5 90.64(11) . .
N3 Hg3 Cl5 85.40(11) 1_465 .
Cl6 Hg3 Cl5 100.33(4) . .
Cl6 Hg3 Cl5 171.79(4) 2_586 .
Hg2 Cl5 Hg3 94.47(4) 1_465 .
Hg3 Cl6 Hg3 94.21(4) . 2_586
C1 S1 C39 103.9(2) . .
C6 C1 C2 118.6(6) . .
C6 C1 S1 119.6(5) . .
C2 C1 S1 121.5(4) . .
O1 C2 C3 120.3(5) . .
O1 C2 C1 119.4(5) . .
C3 C2 C1 120.3(5) . .
C4 C3 C2 119.6(6) . .
C4 C3 S2 117.4(5) . .
C2 C3 S2 122.7(5) . .
C5 C4 C3 120.6(6) . .
C5 C4 H4 119.7 . .
C3 C4 H4 119.7 . .
C4 C5 C6 120.2(6) . .
C4 C5 H5 119.9 . .
C6 C5 H5 119.9 . .
C1 C6 C5 120.7(6) . .
C1 C6 H6 119.7 . .
C5 C6 H6 119.7 . .
C2 O1 C7 112.9(4) . .
O1 C7 C8 108.4(4) . .
O1 C7 H7A 110.0 . .
C8 C7 H7A 110.0 . .
O1 C7 H7B 110.0 . .
C8 C7 H7B 110.0 . .
H7A C7 H7B 108.4 . .
C9 C8 C12 117.9(5) . .
C9 C8 C7 122.3(5) . .
C12 C8 C7 119.8(5) . .
C10 C9 C8 119.1(5) . .
C10 C9 H9 120.4 . .
C8 C9 H9 120.4 . .
N1 C10 C9 123.4(5) . .
N1 C10 H10 118.3 . .
C9 C10 H10 118.3 . .
C10 N1 C11 117.2(5) . .
C10 N1 Hg1 121.0(4) . .
C11 N1 Hg1 121.1(4) . .
N1 C11 C12 123.4(5) . .
N1 C11 H11 118.3 . .
C12 C11 H11 118.3 . .
C11 C12 C8 119.0(5) . .
C11 C12 H12 120.5 . .
C8 C12 H12 120.5 . .
C13 S2 C3 105.7(2) . .
C14 C13 C18 118.6(6) . .
C14 C13 S2 121.6(5) . .
C18 C13 S2 119.3(5) . .
O2 C14 C13 118.6(5) . .
O2 C14 C15 120.8(5) . .
C13 C14 C15 120.4(5) . .
C16 C15 C14 119.5(6) . .
C16 C15 S3 118.5(5) . .
C14 C15 S3 121.7(4) . .
C15 C16 C17 120.2(6) . .
C15 C16 H16 119.9 . .
C17 C16 H16 119.9 . .
C18 C17 C16 120.8(6) . .
C18 C17 H17 119.6 . .
C16 C17 H17 119.6 . .
C17 C18 C13 120.4(6) . .
C17 C18 H18 119.8 . .
C13 C18 H18 119.8 . .
C14 O2 C19 113.4(4) . .
O2 C19 C20 106.6(4) . .
O2 C19 H19A 110.4 . .
C20 C19 H19A 110.4 . .
O2 C19 H19B 110.4 . .
C20 C19 H19B 110.4 . .
H19A C19 H19B 108.6 . .
C21 C20 C24 117.8(5) . .
C21 C20 C19 121.1(5) . .
C24 C20 C19 121.0(5) . .
C22 C21 C20 119.8(5) . .
C22 C21 H21 120.1 . .
C20 C21 H21 120.1 . .
N2 C22 C21 122.2(5) . .
N2 C22 H22 118.9 . .
C21 C22 H22 118.9 . .
C22 N2 C23 118.5(5) . .
C22 N2 Hg2 121.8(4) . 1_465
C23 N2 Hg2 119.6(3) . 1_465
N2 C23 C24 122.3(5) . .
N2 C23 H23 118.9 . .
C24 C23 H23 118.9 . .
C23 C24 C20 119.4(5) . .
C23 C24 H24 120.3 . .
C20 C24 H24 120.3 . .
C15 S3 C25 103.7(2) . .
C30 C25 C26 119.9(5) . .
C30 C25 S3 118.6(4) . .
C26 C25 S3 121.4(4) . .
O3 C26 C27 119.6(4) . .
O3 C26 C25 121.4(4) . .
C27 C26 C25 119.0(5) . .
C26 C27 C28 120.1(5) . .
C26 C27 S4 122.9(4) . .
C28 C27 S4 116.6(4) . .
C29 C28 C27 120.6(5) . .
C29 C28 H28 119.7 . .
C27 C28 H28 119.7 . .
C28 C29 C30 119.2(6) . .
C28 C29 H29 120.4 . .
C30 C29 H29 120.4 . .
C25 C30 C29 121.1(5) . .
C25 C30 H30 119.4 . .
C29 C30 H30 119.4 . .
C26 O3 C31 112.6(4) . .
O3 C31 C32 110.3(4) . .
O3 C31 H31A 109.6 . .
C32 C31 H31A 109.6 . .
O3 C31 H31B 109.6 . .
C32 C31 H31B 109.6 . .
H31A C31 H31B 108.1 . .
C33 C32 C36 118.2(5) . .
C33 C32 C31 122.6(5) . .
C36 C32 C31 119.2(5) . .
C32 C33 C34 119.8(5) . .
C32 C33 H33 120.1 . .
C34 C33 H33 120.1 . .
N3 C34 C33 121.7(5) . .
N3 C34 H34 119.2 . .
C33 C34 H34 119.2 . .
C34 N3 C35 118.7(4) . .
C34 N3 Hg3 120.8(3) . 1_645
C35 N3 Hg3 120.4(3) . 1_645
N3 C35 C36 122.7(5) . .
N3 C35 H35 118.7 . .
C36 C35 H35 118.7 . .
C35 C36 C32 118.9(5) . .
C35 C36 H36 120.6 . .
C32 C36 H36 120.6 . .
C27 S4 C37 107.1(2) . .
C42 C37 C38 119.6(5) . .
C42 C37 S4 118.2(4) . .
C38 C37 S4 121.9(4) . .
O4 C38 C37 118.9(4) . .
O4 C38 C39 121.5(4) . .
C37 C38 C39 119.6(5) . .
C40 C39 C38 119.4(5) . .
C40 C39 S1 117.5(4) . .
C38 C39 S1 122.9(4) . .
C41 C40 C39 120.6(5) . .
C41 C40 H40 119.7 . .
C39 C40 H40 119.7 . .
C42 C41 C40 119.4(5) . .
C42 C41 H41 120.3 . .
C40 C41 H41 120.3 . .
C41 C42 C37 121.4(5) . .
C41 C42 H42 119.3 . .
C37 C42 H42 119.3 . .
C38 O4 C43 113.1(4) . .
O4 C43 C44 108.8(4) . .
O4 C43 H43A 109.9 . .
C44 C43 H43A 109.9 . .
O4 C43 H43B 109.9 . .
C44 C43 H43B 109.9 . .
H43A C43 H43B 108.3 . .
C45 C44 C48 117.9(5) . .
C45 C44 C43 122.6(4) . .
C48 C44 C43 119.5(4) . .
C46 C45 C44 119.9(5) . .
C46 C45 H45 120.0 . .
C44 C45 H45 120.0 . .
N4 C46 C45 122.1(5) . .
N4 C46 H46 118.9 . .
C45 C46 H46 118.9 . .
C47 N4 C46 118.1(4) . .
C47 N4 Hg3 121.9(3) . .
C46 N4 Hg3 120.0(4) . .
N4 C47 C48 123.1(5) . .
N4 C47 H47 118.4 . .
C48 C47 H47 118.4 . .
C47 C48 C44 118.8(5) . .
C47 C48 H48 120.6 . .
C44 C48 H48 120.6 . .
Cl9 C49 Cl7 108.7(9) . .
Cl9 C49 Cl8 109.0(8) . .
Cl7 C49 Cl8 110.0(9) . .
Cl9 C49 H49 109.7 . .
Cl7 C49 H49 109.7 . .
Cl8 C49 H49 109.7 . .
Cl15 C51 Cl13 105.6(11) . .
Cl15 C51 Cl14 103.7(11) . .
Cl13 C51 Cl14 112.2(11) . .
Cl15 C51 H51 111.6 . .
Cl13 C51 H51 111.6 . .
Cl14 C51 H51 111.6 . .
C51 Cl14 Cl13 127.1(7) . 2_565
C51 Cl13 Cl14 120.5(8) . 2_565
Cl12 C50 Cl10 105.8(10) . .
Cl12 C50 Cl11 108.0(11) . .
Cl10 C50 Cl11 109.9(8) . .
Cl12 C50 H50 111.0 . .
Cl10 C50 H50 111.0 . .
Cl11 C50 H50 111.0 . .

loop_
_geom_bond_atom_site_label_1
_geom_bond_atom_site_label_2
_geom_bond_distance
_geom_bond_site_symmetry_2
Hg1 N1 2.307(5) .
Hg1 Cl2 2.3567(16) .
Hg1 Cl1 2.3937(17) .
Hg1 Cl3 2.6466(13) .
Hg2 N2 2.211(4) 1_645
Hg2 Cl4 2.3237(15) .
Hg2 Cl5 2.6383(14) 1_645
Hg2 Cl3 2.7154(13) .
Hg3 N4 2.201(4) .
Hg3 N3 2.205(4) 1_465
Hg3 Cl6 2.6030(13) .
Hg3 Cl6 2.8140(13) 2_586
Hg3 Cl5 2.8349(13) .
Cl5 Hg2 2.6383(14) 1_465
Cl6 Hg3 2.8140(13) 2_586
S1 C1 1.767(6) .
S1 C39 1.779(5) .
C1 C6 1.386(8) .
C1 C2 1.404(8) .
C2 O1 1.366(6) .
C2 C3 1.401(8) .
C3 C4 1.376(9) .
C3 S2 1.785(6) .
C4 C5 1.374(10) .
C4 H4 0.9500 .
C5 C6 1.390(10) .
C5 H5 0.9500 .
C6 H6 0.9500 .
O1 C7 1.432(6) .
C7 C8 1.497(8) .
C7 H7A 0.9900 .
C7 H7B 0.9900 .
C8 C9 1.384(7) .
C8 C12 1.396(8) .
C9 C10 1.361(8) .
C9 H9 0.9500 .
C10 N1 1.336(7) .
C10 H10 0.9500 .
N1 C11 1.347(7) .
C11 C12 1.353(8) .
C11 H11 0.9500 .
C12 H12 0.9500 .
S2 C13 1.775(6) .
C13 C14 1.394(8) .
C13 C18 1.402(8) .
C14 O2 1.381(6) .
C14 C15 1.400(8) .
C15 C16 1.377(8) .
C15 S3 1.775(6) .
C16 C17 1.383(10) .
C16 H16 0.9500 .
C17 C18 1.364(10) .
C17 H17 0.9500 .
C18 H18 0.9500 .
O2 C19 1.446(6) .
C19 C20 1.497(7) .
C19 H19A 0.9900 .
C19 H19B 0.9900 .
C20 C21 1.380(8) .
C20 C24 1.384(8) .
C21 C22 1.378(8) .
C21 H21 0.9500 .
C22 N2 1.334(7) .
C22 H22 0.9500 .
N2 C23 1.339(7) .
N2 Hg2 2.211(4) 1_465
C23 C24 1.381(8) .
C23 H23 0.9500 .
C24 H24 0.9500 .
S3 C25 1.777(5) .
C25 C30 1.377(8) .
C25 C26 1.405(7) .
C26 O3 1.377(6) .
C26 C27 1.394(7) .
C27 C28 1.398(8) .
C27 S4 1.769(5) .
C28 C29 1.377(8) .
C28 H28 0.9500 .
C29 C30 1.391(9) .
C29 H29 0.9500 .
C30 H30 0.9500 .
O3 C31 1.440(6) .
C31 C32 1.497(7) .
C31 H31A 0.9900 .
C31 H31B 0.9900 .
C32 C33 1.372(7) .
C32 C36 1.394(7) .
C33 C34 1.385(7) .
C33 H33 0.9500 .
C34 N3 1.331(7) .
C34 H34 0.9500 .
N3 C35 1.343(7) .
N3 Hg3 2.205(4) 1_645
C35 C36 1.366(7) .
C35 H35 0.9500 .
C36 H36 0.9500 .
S4 C37 1.775(5) .
C37 C42 1.382(7) .
C37 C38 1.396(7) .
C38 O4 1.372(6) .
C38 C39 1.396(7) .
C39 C40 1.391(8) .
C40 C41 1.389(9) .
C40 H40 0.9500 .
C41 C42 1.364(8) .
C41 H41 0.9500 .
C42 H42 0.9500 .
O4 C43 1.445(6) .
C43 C44 1.495(7) .
C43 H43A 0.9900 .
C43 H43B 0.9900 .
C44 C45 1.375(7) .
C44 C48 1.403(7) .
C45 C46 1.371(8) .
C45 H45 0.9500 .
C46 N4 1.351(6) .
C46 H46 0.9500 .
N4 C47 1.329(6) .
C47 C48 1.373(7) .
C47 H47 0.9500 .
C48 H48 0.9500 .
C49 Cl9 1.672(14) .
C49 Cl7 1.743(15) .
C49 Cl8 1.766(14) .
C49 H49 1.0000 .
C51 Cl15 1.628(15) .
C51 Cl13 1.676(16) .
C51 Cl14 1.735(15) .
C51 H51 1.0000 .
Cl14 Cl13 1.993(14) 2_565
Cl13 Cl14 1.993(14) 2_565
C50 Cl12 1.606(16) .
C50 Cl10 1.654(14) .
C50 Cl11 1.681(14) .
C50 H50 1.0000 .
